data_7720705
loop_
_publ_author_name
'Raza, Arsen'
'Carneiro Neto, Jos&#xe9; Severiano'
'Lanza, Arianna'
'Bendix, Jesper'
'Briganti, Matteo'
'Sorace, Lorenzo'
'Perfetti, Mauro'

_publ_section_title
;
 Synthesis, structure, and magnetic properties of Fe<sup>3+</sup> and
 Ru<sup>3+</sup> metal chalcogenide (O,S) complexes with bidentate
 ligands.
;
_journal_issue 21
_journal_name_full 'Dalton transactions (Cambridge, England : 2003)'
_journal_page_first 8119
_journal_page_last 8127
_journal_paper_doi 10.1039/d6dt00055j
_journal_volume 55
_journal_year 2026
_chemical_formula_moiety 'C7 H8 N O2 Ru0.333, 4(H2 O)'
_chemical_formula_sum 'C7 H16 N O6 Ru0.33'
_chemical_formula_weight 243.90
_space_group_crystal_system trigonal
_space_group_IT_number 147
_space_group_name_Hall '-P 3'
_space_group_name_H-M_alt 'P -3'
_atom_sites_solution_hydrogens mixed
_audit_creation_date 2026-01-07
_audit_creation_method
;
Olex2 1.5
(compiled 2025.07.13 svn.rb7424aed for OlexSys, GUI svn.r7311)
;
_audit_update_record
;
2026-01-07 deposited with the CCDC.	2026-03-16 downloaded from the CCDC.
;
_cell_angle_alpha 90
_cell_angle_beta 90
_cell_angle_gamma 120
_cell_formula_units_Z 6
_cell_length_a 16.6350(3)
_cell_length_b 16.6350(3)
_cell_length_c 6.7695(2)
_cell_measurement_reflns_used 9976
_cell_measurement_temperature 100(2)
_cell_measurement_theta_max 30.49
_cell_measurement_theta_min 2.45
_cell_volume 1622.31(6)
_computing_cell_refinement 'SAINT V8.40B (Bruker AXS LLC, 2019)'
_computing_data_collection APEX5V2022.8-RC126
_computing_data_reduction 'SAINT V8.40B (Bruker AXS LLC, 2019)'
_computing_molecular_graphics 'Olex2 1.5 (Dolomanov et al., 2009)'
_computing_publication_material 'Olex2 1.5 (Dolomanov et al., 2009)'
_computing_structure_refinement 'SHELXL 2016/6 (Sheldrick, 2015)'
_computing_structure_solution 'XT, VERSION 2018/2'
_diffrn_ambient_temperature 100(2)
_diffrn_detector_area_resol_mean 7.3910
_diffrn_measured_fraction_theta_full 0.999
_diffrn_measured_fraction_theta_max 1.000
_diffrn_measurement_device '\k-geometry diffractometer'
_diffrn_measurement_device_type 'Bruker APEX-II CCD'
_diffrn_measurement_method '\f and \w scans'
_diffrn_radiation_type MoK\a
_diffrn_radiation_wavelength 0.71073
_diffrn_reflns_av_R_equivalents 0.0841
_diffrn_reflns_av_unetI/netI 0.0275
_diffrn_reflns_Laue_measured_fraction_full 0.999
_diffrn_reflns_Laue_measured_fraction_max 1.000
_diffrn_reflns_limit_h_max 22
_diffrn_reflns_limit_h_min -22
_diffrn_reflns_limit_k_max 22
_diffrn_reflns_limit_k_min -22
_diffrn_reflns_limit_l_max 9
_diffrn_reflns_limit_l_min -9
_diffrn_reflns_number 48453
_diffrn_reflns_point_group_measured_fraction_full 0.999
_diffrn_reflns_point_group_measured_fraction_max 1.000
_diffrn_reflns_theta_full 25.242
_diffrn_reflns_theta_max 28.319
_diffrn_reflns_theta_min 2.449
_exptl_absorpt_coefficient_mu 0.562
_exptl_absorpt_correction_T_max 0.934
_exptl_absorpt_correction_T_min 0.785
_exptl_absorpt_correction_type multi-scan
_exptl_absorpt_process_details
;
Krause, L., Herbst-Irmer, R., Sheldrick, G. M., Stalke, D. (2015).
"Comparison of silver and molybdenum microfocus X-ray sources for
single-crystal structure determination"
J. Appl. Cryst. 48, 3-10.
doi:10.1107/S1600576714022985
;
_exptl_crystal_colour red
_exptl_crystal_colour_primary red
_exptl_crystal_density_diffrn 1.498
_exptl_crystal_description prismatic
_exptl_crystal_F_000 766
_exptl_crystal_size_max 0.422
_exptl_crystal_size_mid 0.216
_exptl_crystal_size_min 0.102
_refine_diff_density_max 0.843
_refine_diff_density_min -0.695
_refine_diff_density_rms 0.076
_refine_ls_extinction_method none
_refine_ls_goodness_of_fit_ref 1.053
_refine_ls_hydrogen_treatment mixed
_refine_ls_matrix_type full
_refine_ls_number_parameters 156
_refine_ls_number_reflns 2694
_refine_ls_number_restraints 12
_refine_ls_restrained_S_all 1.051
_refine_ls_R_factor_all 0.0344
_refine_ls_R_factor_gt 0.0312
_refine_ls_shift/su_max 0.001
_refine_ls_shift/su_mean 0.000
_refine_ls_structure_factor_coef Fsqd
_refine_ls_weighting_details 'w=1/[\s^2^(Fo^2^)+(0.0304P)^2^+2.0945P] where P=(Fo^2^+2Fc^2^)/3'
_refine_ls_weighting_scheme calc
_refine_ls_wR_factor_gt 0.0753
_refine_ls_wR_factor_ref 0.0765
_reflns_Friedel_coverage 0.000
_reflns_number_gt 2484
_reflns_number_total 2694
_reflns_threshold_expression 'I > 2\s(I)'
_cod_data_source_file d6dt00055j2.cif
_cod_data_source_block shelx
_cod_depositor_comments
;
The following automatic conversions were performed:

data item '_exptl_absorpt_correction_type' value 'Multi-Scan' was
changed to 'multi-scan' in accordance with the
/home/data/users/saulius/crontab/automatic-downloads/rss-feeds/RSC/lib/dictionaries/cif_core.dic
dictionary named 'cif_core.dic' version 2.4.2 last updated on
2011-04-26.

Automatic conversion script
Id: cif_fix_values 8170 2020-07-09 18:12:32Z antanas 

 Adding full bibliography for 7720704--7720707.cif.
;
_cod_original_cell_volume 1622.31(8)
_cod_database_code 7720705
_shelx_shelxl_version_number 2016/6
_shelx_space_group_comment
;
The symmetry employed for this shelxl refinement is uniquely defined
by the following loop, which should always be used as a source of
symmetry information in preference to the above space-group names.
They are only intended as comments.
;
_shelx_estimated_absorpt_t_max 0.945
_shelx_estimated_absorpt_t_min 0.798
_olex2_refinement_description
;
1. Fixed Uiso
 At 1.2 times of:
  All C(H) groups, All O(H,H) groups
 At 1.5 times of:
  All C(H,H,H) groups
2. Restrained distances
 O1W-H1WA = O1W-H1WB = O2W-H2WA = O2W-H2WB
 0.82 with sigma of 0.001
 O3W-H3WA = O3W-H3WB = O4W-H4WA = O4W-H4WB
 0.82 with sigma of 0.001
 H1WA-H1WB = H2WA-H2WB = H3WA-H3WB = H4WA-H4WB
 1.31 with sigma of 0.01
3.a Aromatic/amide H refined with riding coordinates:
 C2(H2), C3(H3)
3.b Idealised Me refined as rotating group:
 C4(H4A,H4B,H4C), C6(H6A,H6B,H6C)
;
_olex2_submission_special_instructions 'No special instructions were received'

loop_
_space_group_symop_operation_xyz
'x, y, z'
'-y, x-y, z'
'-x+y, -x, z'
'-x, -y, -z'
'y, -x+y, -z'
'x-y, x, -z'

loop_
_atom_site_label
_atom_site_type_symbol
_atom_site_fract_x
_atom_site_fract_y
_atom_site_fract_z
_atom_site_U_iso_or_equiv
_atom_site_adp_type
_atom_site_occupancy
_atom_site_site_symmetry_order
_atom_site_calc_flag
_atom_site_refinement_flags_posn
_atom_site_refinement_flags_adp
_atom_site_refinement_flags_occupancy
_atom_site_disorder_assembly
_atom_site_disorder_group
Ru1 Ru 0.333333 0.666667 0.90571(4) 0.01362(8) Uani 1 3 d S T P . .
O1 O 0.28998(10) 0.74148(10) 0.7405(2) 0.0210(3) Uani 1 1 d . . . . .
O2 O 0.39199(10) 0.78396(10) 1.0714(2) 0.0211(3) Uani 1 1 d . . . . .
N1 N 0.36668(11) 0.98675(11) 1.0199(2) 0.0171(3) Uani 1 1 d . . . . .
C1 C 0.31493(13) 0.82122(13) 0.8239(3) 0.0182(4) Uani 1 1 d . . . . .
C2 C 0.29212(14) 0.88608(14) 0.7481(3) 0.0211(4) Uani 1 1 d . . . . .
H2 H 0.258785 0.873735 0.630935 0.025 Uiso 1 1 calc R U . . .
C3 C 0.31901(14) 0.96709(14) 0.8469(3) 0.0214(4) Uani 1 1 d . . . . .
H3 H 0.304379 1.009901 0.794684 0.026 Uiso 1 1 calc R U . . .
C4 C 0.38745(15) 1.07301(14) 1.1231(3) 0.0252(4) Uani 1 1 d . . . . .
H4A H 0.452757 1.108554 1.150449 0.038 Uiso 1 1 calc R U . . .
H4B H 0.353420 1.057978 1.244965 0.038 Uiso 1 1 calc R U . . .
H4C H 0.369714 1.108693 1.041288 0.038 Uiso 1 1 calc R U . . .
C5 C 0.39084(13) 0.92662(13) 1.1001(3) 0.0186(4) Uani 1 1 d . . . . .
C6 C 0.43949(15) 0.94978(15) 1.2940(3) 0.0246(4) Uani 1 1 d . . . . .
H6A H 0.453131 0.902053 1.330157 0.037 Uiso 1 1 calc R U . . .
H6B H 0.400447 0.954122 1.392861 0.037 Uiso 1 1 calc R U . . .
H6C H 0.496286 1.008096 1.284192 0.037 Uiso 1 1 calc R U . . .
C7 C 0.36752(13) 0.84400(13) 1.0010(3) 0.0168(4) Uani 1 1 d . . . . .
O1W O 0.20756(12) 0.72330(12) 0.3689(2) 0.0302(4) Uani 1 1 d D . . . .
H1WA H 0.2392(14) 0.7304(18) 0.467(2) 0.036 Uiso 1 1 d D U . . .
H1WB H 0.2208(15) 0.6950(15) 0.288(2) 0.036 Uiso 1 1 d D U . . .
O2W O 0.17994(12) 0.86518(12) 0.2600(2) 0.0271(3) Uani 1 1 d D . . . .
H2WA H 0.1908(15) 0.8237(11) 0.289(3) 0.033 Uiso 1 1 d D U . . .
H2WB H 0.1590(16) 0.8754(16) 0.3606(18) 0.033 Uiso 1 1 d D U . . .
O3W O 0.10407(10) 0.91762(10) -0.0335(2) 0.0199(3) Uani 1 1 d D . . . .
H3WA H 0.1321(11) 0.9018(14) 0.042(3) 0.024 Uiso 1 1 d D U . . .
H3WB H 0.0496(4) 0.8894(15) 0.002(3) 0.024 Uiso 1 1 d D U . . .
O4W O 0.09855(12) 0.91498(13) -0.4417(2) 0.0308(4) Uani 1 1 d D . . . .
H4WA H 0.1011(16) 0.9134(19) -0.3209(4) 0.037 Uiso 1 1 d D U . . .
H4WB H 0.0433(4) 0.8868(18) -0.471(3) 0.037 Uiso 1 1 d D U . . .

loop_
_atom_site_aniso_label
_atom_site_aniso_U_11
_atom_site_aniso_U_22
_atom_site_aniso_U_33
_atom_site_aniso_U_23
_atom_site_aniso_U_13
_atom_site_aniso_U_12
Ru1 0.01272(10) 0.01272(10) 0.01541(13) 0.000 0.000 0.00636(5)
O1 0.0234(7) 0.0196(7) 0.0217(7) 0.0007(5) -0.0026(5) 0.0121(6)
O2 0.0231(7) 0.0200(7) 0.0210(7) -0.0036(5) -0.0050(5) 0.0113(6)
N1 0.0157(7) 0.0136(7) 0.0211(8) -0.0003(6) 0.0026(6) 0.0067(6)
C1 0.0148(8) 0.0194(9) 0.0185(9) 0.0005(7) 0.0014(7) 0.0071(7)
C2 0.0180(9) 0.0248(10) 0.0190(9) 0.0002(7) -0.0040(7) 0.0097(8)
C3 0.0195(9) 0.0217(9) 0.0258(10) 0.0033(8) 0.0001(8) 0.0122(8)
C4 0.0245(10) 0.0167(9) 0.0338(12) -0.0041(8) 0.0017(8) 0.0098(8)
C5 0.0160(8) 0.0185(9) 0.0191(9) -0.0001(7) 0.0006(7) 0.0070(7)
C6 0.0254(10) 0.0246(10) 0.0212(10) -0.0029(8) -0.0046(8) 0.0105(8)
C7 0.0146(8) 0.0152(8) 0.0188(9) 0.0023(7) 0.0040(7) 0.0062(7)
O1W 0.0426(10) 0.0321(9) 0.0242(8) -0.0044(7) -0.0045(7) 0.0249(8)
O2W 0.0350(9) 0.0380(9) 0.0198(7) 0.0031(6) 0.0026(6) 0.0268(8)
O3W 0.0181(6) 0.0221(7) 0.0187(7) 0.0019(5) -0.0005(5) 0.0093(6)
O4W 0.0395(9) 0.0483(10) 0.0149(7) -0.0006(7) -0.0004(6) 0.0298(9)

loop_
_atom_type_symbol
_atom_type_description
_atom_type_scat_dispersion_real
_atom_type_scat_dispersion_imag
_atom_type_scat_source
C C 0.0033 0.0016 'International Tables Vol C Tables 4.2.6.8 and 6.1.1.4'
H H 0.0000 0.0000 'International Tables Vol C Tables 4.2.6.8 and 6.1.1.4'
N N 0.0061 0.0033 'International Tables Vol C Tables 4.2.6.8 and 6.1.1.4'
O O 0.0106 0.0060 'International Tables Vol C Tables 4.2.6.8 and 6.1.1.4'
Ru Ru -1.2594 0.8363 'International Tables Vol C Tables 4.2.6.8 and 6.1.1.4'

loop_
_geom_angle_atom_site_label_1
_geom_angle_atom_site_label_2
_geom_angle_atom_site_label_3
_geom_angle
_geom_angle_site_symmetry_1
_geom_angle_site_symmetry_3
_geom_angle_publ_flag
O1 Ru1 O1 93.16(6) 2_665 3_565 ?
O1 Ru1 O1 93.16(6) . 2_665 ?
O1 Ru1 O1 93.16(6) . 3_565 ?
O2 Ru1 O1 82.19(6) 2_665 2_665 ?
O2 Ru1 O1 172.68(6) 2_665 3_565 ?
O2 Ru1 O1 172.68(6) 3_565 . ?
O2 Ru1 O1 92.74(6) . 3_565 ?
O2 Ru1 O1 82.19(6) . . ?
O2 Ru1 O1 92.74(6) 2_665 . ?
O2 Ru1 O1 92.74(6) 3_565 2_665 ?
O2 Ru1 O1 172.68(6) . 2_665 ?
O2 Ru1 O1 82.19(6) 3_565 3_565 ?
O2 Ru1 O2 92.35(6) 3_565 . ?
O2 Ru1 O2 92.35(6) 2_665 3_565 ?
O2 Ru1 O2 92.35(6) 2_665 . ?
C1 O1 Ru1 110.55(12) . . ?
C7 O2 Ru1 109.92(12) . . ?
C3 N1 C4 117.88(17) . . ?
C3 N1 C5 121.14(17) . . ?
C5 N1 C4 120.92(17) . . ?
O1 C1 C2 123.46(18) . . ?
O1 C1 C7 118.53(17) . . ?
C2 C1 C7 118.01(18) . . ?
C1 C2 H2 120.1 . . ?
C3 C2 C1 119.84(18) . . ?
C3 C2 H2 120.1 . . ?
N1 C3 C2 121.59(18) . . ?
N1 C3 H3 119.2 . . ?
C2 C3 H3 119.2 . . ?
N1 C4 H4A 109.5 . . ?
N1 C4 H4B 109.5 . . ?
N1 C4 H4C 109.5 . . ?
H4A C4 H4B 109.5 . . ?
H4A C4 H4C 109.5 . . ?
H4B C4 H4C 109.5 . . ?
N1 C5 C6 118.88(17) . . ?
N1 C5 C7 119.42(18) . . ?
C7 C5 C6 121.68(18) . . ?
C5 C6 H6A 109.5 . . ?
C5 C6 H6B 109.5 . . ?
C5 C6 H6C 109.5 . . ?
H6A C6 H6B 109.5 . . ?
H6A C6 H6C 109.5 . . ?
H6B C6 H6C 109.5 . . ?
O2 C7 C1 118.53(17) . . ?
O2 C7 C5 121.55(17) . . ?
C5 C7 C1 119.91(18) . . ?
H1WA O1W H1WB 106.5(11) . . ?
H2WA O2W H2WB 105.8(11) . . ?
H3WA O3W H3WB 106.1(11) . . ?
H4WA O4W H4WB 106.4(11) . . ?

loop_
_geom_bond_atom_site_label_1
_geom_bond_atom_site_label_2
_geom_bond_distance
_geom_bond_site_symmetry_2
_geom_bond_publ_flag
Ru1 O1 2.0537(14) 2_665 ?
Ru1 O1 2.0537(14) 3_565 ?
Ru1 O1 2.0537(14) . ?
Ru1 O2 2.0283(14) . ?
Ru1 O2 2.0283(14) 3_565 ?
Ru1 O2 2.0283(14) 2_665 ?
O1 C1 1.304(2) . ?
O2 C7 1.341(2) . ?
N1 C3 1.359(3) . ?
N1 C4 1.474(2) . ?
N1 C5 1.364(3) . ?
C1 C2 1.407(3) . ?
C1 C7 1.420(3) . ?
C2 H2 0.9300 . ?
C2 C3 1.364(3) . ?
C3 H3 0.9300 . ?
C4 H4A 0.9600 . ?
C4 H4B 0.9600 . ?
C4 H4C 0.9600 . ?
C5 C6 1.488(3) . ?
C5 C7 1.399(3) . ?
C6 H6A 0.9600 . ?
C6 H6B 0.9600 . ?
C6 H6C 0.9600 . ?
O1W H1WA 0.8200(10) . ?
O1W H1WB 0.8200(10) . ?
O2W H2WA 0.8200(10) . ?
O2W H2WB 0.8200(10) . ?
O3W H3WA 0.8199(10) . ?
O3W H3WB 0.8199(10) . ?
O4W H4WA 0.8199(10) . ?
O4W H4WB 0.8200(10) . ?

loop_
_geom_torsion_atom_site_label_1
_geom_torsion_atom_site_label_2
_geom_torsion_atom_site_label_3
_geom_torsion_atom_site_label_4
_geom_torsion
_geom_torsion_site_symmetry_1
_geom_torsion_site_symmetry_2
_geom_torsion_site_symmetry_3
_geom_torsion_site_symmetry_4
_geom_torsion_publ_flag
Ru1 O1 C1 C2 -177.72(15) . . . . ?
Ru1 O1 C1 C7 2.0(2) . . . . ?
Ru1 O2 C7 C1 -5.1(2) . . . . ?
Ru1 O2 C7 C5 173.43(14) . . . . ?
O1 C1 C2 C3 178.42(19) . . . . ?
O1 C1 C7 O2 2.2(3) . . . . ?
O1 C1 C7 C5 -176.36(17) . . . . ?
N1 C5 C7 O2 178.18(17) . . . . ?
N1 C5 C7 C1 -3.3(3) . . . . ?
C1 C2 C3 N1 -0.9(3) . . . . ?
C2 C1 C7 O2 -178.07(17) . . . . ?
C2 C1 C7 C5 3.3(3) . . . . ?
C3 N1 C5 C6 -177.43(18) . . . . ?
C3 N1 C5 C7 1.1(3) . . . . ?
C4 N1 C3 C2 -176.00(19) . . . . ?
C4 N1 C5 C6 -0.5(3) . . . . ?
C4 N1 C5 C7 178.04(17) . . . . ?
C5 N1 C3 C2 1.0(3) . . . . ?
C6 C5 C7 O2 -3.3(3) . . . . ?
C6 C5 C7 C1 175.20(18) . . . . ?
C7 C1 C2 C3 -1.3(3) . . . . ?
